data_7122935
loop_
_publ_author_name
'Neumann, Tristan'
'Rams, Micha\/l'
'Tomkowicz, Zbigniew'
'Jess, Inke'
'Nather, Christian'

_publ_section_title
;
 Tuning of the exchange interaction and the Curie temperature by mixed
 crystal formation of the bridging anionic ligands
;
_journal_name_full 'Chemical Communications'
_journal_paper_doi 10.1039/C8CC09392J
_journal_year 2019
_chemical_formula_sum 'C22 H20 Co N6 S0.98 Se1.02'
_chemical_formula_weight 539.33
_chemical_name_systematic
;
 ?
;
_space_group_crystal_system monoclinic
_space_group_IT_number 15
_space_group_name_Hall '-C 2yc'
_space_group_name_H-M_alt 'C 1 2/c 1'
_symmetry_space_group_name_Hall '-C 2yc'
_symmetry_space_group_name_H-M 'C 1 2/c 1'
_atom_sites_solution_hydrogens geom
_audit_creation_method SHELXL-2014
_audit_update_record
;
2018-11-19 deposited with the CCDC.
2019-02-04 downloaded from the CCDC.
;
_cell_angle_alpha 90
_cell_angle_beta 108.016(3)
_cell_angle_gamma 90
_cell_formula_units_Z 4
_cell_length_a 12.3704(5)
_cell_length_b 13.1326(6)
_cell_length_c 15.0005(6)
_cell_measurement_reflns_used 13979
_cell_measurement_temperature 170(2)
_cell_measurement_theta_max 27.994
_cell_measurement_theta_min 2.324
_cell_volume 2317.43(17)
_computing_cell_refinement 'X-Area (STOE, 2008)'
_computing_data_collection 'X-Area (STOE, 2008)'
_computing_data_reduction 'X-Area (STOE, 2008)'
_computing_molecular_graphics 'Diamond (Brandenburg)'
_computing_publication_material 'XCIF (Sheldrick, 2008)'
_computing_structure_refinement 'SHELXL-2014 (Sheldrick, 2015)'
_computing_structure_solution 'SHELXT (Sheldrick, 2015)'
_diffrn_ambient_temperature 170(2)
_diffrn_measured_fraction_theta_full 0.997
_diffrn_measured_fraction_theta_max 0.998
_diffrn_measurement_device_type 'STOE IPDS-2'
_diffrn_measurement_method 'Omega scans'
_diffrn_radiation_type MoK\a
_diffrn_radiation_wavelength 0.71073
_diffrn_reflns_av_R_equivalents 0.0629
_diffrn_reflns_av_unetI/netI 0.0313
_diffrn_reflns_Laue_measured_fraction_full 0.997
_diffrn_reflns_Laue_measured_fraction_max 0.998
_diffrn_reflns_limit_h_max 15
_diffrn_reflns_limit_h_min -16
_diffrn_reflns_limit_k_max 17
_diffrn_reflns_limit_k_min -17
_diffrn_reflns_limit_l_max 19
_diffrn_reflns_limit_l_min -17
_diffrn_reflns_number 13979
_diffrn_reflns_point_group_measured_fraction_full 0.997
_diffrn_reflns_point_group_measured_fraction_max 0.998
_diffrn_reflns_theta_full 25.242
_diffrn_reflns_theta_max 27.994
_diffrn_reflns_theta_min 2.324
_exptl_absorpt_coefficient_mu 2.452
_exptl_absorpt_correction_T_max 0.8003
_exptl_absorpt_correction_T_min 0.4831
_exptl_absorpt_correction_type numerical
_exptl_absorpt_process_details 'X-red and X-Shape(STOE, 1998)'
_exptl_crystal_colour colorless
_exptl_crystal_density_diffrn 1.546
_exptl_crystal_description block
_exptl_crystal_F_000 1085
_exptl_crystal_size_max 0.15
_exptl_crystal_size_mid 0.11
_exptl_crystal_size_min 0.05
_refine_diff_density_max 0.280
_refine_diff_density_min -0.248
_refine_diff_density_rms 0.049
_refine_ls_extinction_method none
_refine_ls_goodness_of_fit_ref 1.076
_refine_ls_hydrogen_treatment constr
_refine_ls_matrix_type full
_refine_ls_number_parameters 152
_refine_ls_number_reflns 2792
_refine_ls_number_restraints 0
_refine_ls_restrained_S_all 1.076
_refine_ls_R_factor_all 0.0407
_refine_ls_R_factor_gt 0.0324
_refine_ls_shift/su_max 0.001
_refine_ls_shift/su_mean 0.000
_refine_ls_structure_factor_coef Fsqd
_refine_ls_weighting_details 'w=1/[\s^2^(Fo^2^)+(0.0239P)^2^+1.5503P] where P=(Fo^2^+2Fc^2^)/3'
_refine_ls_weighting_scheme calc
_refine_ls_wR_factor_gt 0.0648
_refine_ls_wR_factor_ref 0.0676
_reflns_Friedel_coverage 0.000
_reflns_number_gt 2431
_reflns_number_total 2792
_reflns_threshold_expression 'I > 2\s(I)'
_cod_data_source_file c8cc09392j2.cif
_cod_data_source_block mpy32fa
_cod_database_code 7122935
_shelx_space_group_comment
;
The symmetry employed for this shelxl refinement is uniquely defined
by the following loop, which should always be used as a source of
symmetry information in preference to the above space-group names.
They are only intended as comments.
;
_shelxl_version_number 2014-3

loop_
_space_group_symop_operation_xyz
'x, y, z'
'-x, y, -z+1/2'
'x+1/2, y+1/2, z'
'-x+1/2, y+1/2, -z+1/2'
'-x, -y, -z'
'x, -y, z-1/2'
'-x+1/2, -y+1/2, -z'
'x+1/2, -y+1/2, z-1/2'

loop_
_atom_site_label
_atom_site_type_symbol
_atom_site_fract_x
_atom_site_fract_y
_atom_site_fract_z
_atom_site_U_iso_or_equiv
_atom_site_adp_type
_atom_site_occupancy
_atom_site_site_symmetry_order
_atom_site_calc_flag
_atom_site_refinement_flags_posn
_atom_site_refinement_flags_adp
_atom_site_refinement_flags_occupancy
_atom_site_disorder_assembly
_atom_site_disorder_group
Co1 Co 0.7500 0.2500 0.5000 0.02884(11) Uani 1 2 d S . P . .
N1 N 0.61346(14) 0.17007(13) 0.51949(12) 0.0359(4) Uani 1 1 d . . . . .
C1 C 0.53421(15) 0.16040(14) 0.54451(13) 0.0310(4) Uani 1 1 d . . . . .
S1 S 0.4283(10) 0.1468(7) 0.5916(7) 0.0428(14) Uani 0.494(2) 1 d . . P A 1
Se1 Se 0.4128(4) 0.1497(2) 0.5811(3) 0.0389(5) Uani 0.506(2) 1 d . . P A 2
N11 N 0.63426(13) 0.37556(12) 0.43765(12) 0.0330(3) Uani 1 1 d . . . . .
C11 C 0.66670(19) 0.47294(16) 0.45045(16) 0.0408(5) Uani 1 1 d . . . . .
H11 H 0.7439 0.4872 0.4840 0.049 Uiso 1 1 calc R U . . .
C12 C 0.5942(2) 0.55395(17) 0.41756(19) 0.0494(5) Uani 1 1 d . . . . .
H12 H 0.6210 0.6220 0.4291 0.059 Uiso 1 1 calc R U . . .
C13 C 0.4827(2) 0.5345(2) 0.36784(18) 0.0530(6) Uani 1 1 d . . . . .
H13 H 0.4308 0.5887 0.3445 0.064 Uiso 1 1 calc R U . . .
C14 C 0.4481(2) 0.4346(2) 0.35265(19) 0.0514(6) Uani 1 1 d . . . . .
H14 H 0.3718 0.4188 0.3177 0.062 Uiso 1 1 calc R U . . .
C15 C 0.52519(17) 0.35743(18) 0.38855(16) 0.0422(5) Uani 1 1 d . . . . .
H15 H 0.5001 0.2888 0.3781 0.051 Uiso 1 1 calc R U . . .
N21 N 0.78880(13) 0.31332(12) 0.64266(11) 0.0324(3) Uani 1 1 d . . . . .
C21 C 0.84347(17) 0.40199(16) 0.66581(15) 0.0376(4) Uani 1 1 d . . . . .
H21 H 0.8697 0.4354 0.6202 0.045 Uiso 1 1 calc R U . . .
C22 C 0.86392(19) 0.44780(19) 0.75253(16) 0.0445(5) Uani 1 1 d . . . . .
H22 H 0.9011 0.5119 0.7651 0.053 Uiso 1 1 calc R U . . .
C23 C 0.8295(2) 0.3990(2) 0.82007(16) 0.0475(5) Uani 1 1 d . . . . .
H23 H 0.8432 0.4281 0.8805 0.057 Uiso 1 1 calc R U . . .
C24 C 0.7744(2) 0.3067(2) 0.79805(16) 0.0476(5) Uani 1 1 d . . . . .
H24 H 0.7496 0.2711 0.8433 0.057 Uiso 1 1 calc R U . . .
C25 C 0.75585(18) 0.26670(17) 0.70942(15) 0.0396(4) Uani 1 1 d . . . . .
H25 H 0.7179 0.2031 0.6951 0.048 Uiso 1 1 calc R U . . .

loop_
_atom_site_aniso_label
_atom_site_aniso_U_11
_atom_site_aniso_U_22
_atom_site_aniso_U_33
_atom_site_aniso_U_23
_atom_site_aniso_U_13
_atom_site_aniso_U_12
Co1 0.02474(17) 0.02963(18) 0.03242(19) 0.00129(14) 0.00922(13) 0.00004(13)
N1 0.0296(8) 0.0382(9) 0.0407(9) 0.0016(7) 0.0122(7) -0.0039(6)
C1 0.0330(9) 0.0262(8) 0.0317(9) 0.0015(7) 0.0068(7) -0.0007(7)
S1 0.033(2) 0.0473(16) 0.052(2) 0.0143(13) 0.0192(17) 0.0032(10)
Se1 0.0357(11) 0.0364(6) 0.0506(9) -0.0020(7) 0.0223(9) -0.0023(5)
N11 0.0307(8) 0.0323(8) 0.0364(8) 0.0025(6) 0.0109(7) 0.0033(6)
C11 0.0411(11) 0.0348(10) 0.0465(12) 0.0051(9) 0.0134(9) -0.0002(8)
C12 0.0619(14) 0.0342(10) 0.0561(13) 0.0066(10) 0.0241(11) 0.0079(10)
C13 0.0536(14) 0.0492(13) 0.0581(14) 0.0137(11) 0.0201(12) 0.0235(11)
C14 0.0346(11) 0.0548(14) 0.0596(15) 0.0085(12) 0.0068(10) 0.0119(10)
C15 0.0338(10) 0.0415(11) 0.0477(12) 0.0017(9) 0.0073(9) 0.0023(9)
N21 0.0286(8) 0.0356(8) 0.0330(8) 0.0018(6) 0.0096(6) 0.0017(6)
C21 0.0373(10) 0.0382(10) 0.0378(11) -0.0009(8) 0.0124(9) -0.0024(8)
C22 0.0390(11) 0.0492(12) 0.0427(11) -0.0090(10) 0.0090(9) -0.0020(9)
C23 0.0401(11) 0.0650(15) 0.0363(11) -0.0080(10) 0.0103(9) 0.0051(10)
C24 0.0439(12) 0.0656(15) 0.0350(11) 0.0072(10) 0.0148(9) 0.0037(11)
C25 0.0356(10) 0.0452(11) 0.0375(10) 0.0065(9) 0.0104(8) -0.0001(8)

loop_
_atom_type_symbol
_atom_type_description
_atom_type_scat_dispersion_real
_atom_type_scat_dispersion_imag
_atom_type_scat_source
C C 0.0033 0.0016 'International Tables Vol C Tables 4.2.6.8 and 6.1.1.4'
H H 0.0000 0.0000 'International Tables Vol C Tables 4.2.6.8 and 6.1.1.4'
N N 0.0061 0.0033 'International Tables Vol C Tables 4.2.6.8 and 6.1.1.4'
S S 0.1246 0.1234 'International Tables Vol C Tables 4.2.6.8 and 6.1.1.4'
Se Se -0.0929 2.2259 'International Tables Vol C Tables 4.2.6.8 and 6.1.1.4'
Co Co 0.3494 0.9721 'International Tables Vol C Tables 4.2.6.8 and 6.1.1.4'

loop_
_geom_angle_atom_site_label_1
_geom_angle_atom_site_label_2
_geom_angle_atom_site_label_3
_geom_angle
_geom_angle_site_symmetry_1
_geom_angle_site_symmetry_3
N1 Co1 N1 180.0 7_656 .
N1 Co1 N11 90.69(6) 7_656 .
N1 Co1 N11 89.31(6) . .
N1 Co1 N11 89.31(6) 7_656 7_656
N1 Co1 N11 90.69(6) . 7_656
N11 Co1 N11 180.00(5) . 7_656
N1 Co1 N21 90.21(6) 7_656 .
N1 Co1 N21 89.79(6) . .
N11 Co1 N21 92.73(6) . .
N11 Co1 N21 87.27(6) 7_656 .
N1 Co1 N21 89.79(6) 7_656 7_656
N1 Co1 N21 90.21(6) . 7_656
N11 Co1 N21 87.27(6) . 7_656
N11 Co1 N21 92.73(6) 7_656 7_656
N21 Co1 N21 180.0 . 7_656
C1 N1 Co1 154.55(16) . .
N1 C1 S1 174.3(4) . .
N1 C1 Se1 178.2(2) . .
C11 N11 C15 117.03(18) . .
C11 N11 Co1 122.05(14) . .
C15 N11 Co1 120.84(14) . .
N11 C11 C12 123.6(2) . .
C13 C12 C11 118.9(2) . .
C12 C13 C14 118.4(2) . .
C13 C14 C15 119.5(2) . .
N11 C15 C14 122.6(2) . .
C21 N21 C25 116.75(18) . .
C21 N21 Co1 121.39(13) . .
C25 N21 Co1 121.83(14) . .
N21 C21 C22 123.6(2) . .
C23 C22 C21 118.8(2) . .
C22 C23 C24 118.4(2) . .
C23 C24 C25 119.2(2) . .
N21 C25 C24 123.2(2) . .

loop_
_geom_bond_atom_site_label_1
_geom_bond_atom_site_label_2
_geom_bond_distance
_geom_bond_site_symmetry_2
Co1 N1 2.0846(16) 7_656
Co1 N1 2.0846(16) .
Co1 N11 2.1944(15) .
Co1 N11 2.1944(15) 7_656
Co1 N21 2.2059(16) .
Co1 N21 2.2059(16) 7_656
N1 C1 1.160(2) .
C1 S1 1.679(10) .
C1 Se1 1.756(4) .
N11 C11 1.336(3) .
N11 C15 1.344(3) .
C11 C12 1.380(3) .
C12 C13 1.374(4) .
C13 C14 1.377(4) .
C14 C15 1.381(3) .
N21 C21 1.337(3) .
N21 C25 1.340(3) .
C21 C22 1.384(3) .
C22 C23 1.373(4) .
C23 C24 1.380(4) .
C24 C25 1.381(3) .
